data_1508653
loop_
_publ_author_name
'Tanaka, Ryo'
'Ohishi, Kentaro'
'Takanashi, Noriyuki'
'Nagano, Tomohiko'
'Suizu, Hiroshi'
'Suzuki, Takahiro'
'Kobayashi, Susumu'

_publ_section_title
;
 Synthetic study of pyrrocidines: first entry to the decahydrofluorene
 core of pyrrocidines.
;
_journal_issue 18
_journal_name_full 'Organic letters'
_journal_page_first 4886
_journal_page_last 4889
_journal_paper_doi 10.1021/ol3022116
_journal_volume 14
_journal_year 2012
_chemical_formula_sum 'C24 H37 N O3 S2'
_chemical_formula_weight 451.67
_chemical_name_systematic
; 
 ? 
;
_space_group_IT_number 2
_symmetry_cell_setting triclinic
_symmetry_space_group_name_Hall '-P 1'
_symmetry_space_group_name_H-M 'P -1'
_atom_sites_solution_hydrogens geom
_atom_sites_solution_primary direct
_atom_sites_solution_secondary difmap
_audit_creation_method SHELXL-97
_cell_angle_alpha 72.4560(10)
_cell_angle_beta 86.6130(10)
_cell_angle_gamma 63.3910(10)
_cell_formula_units_Z 2
_cell_length_a 10.0065(8)
_cell_length_b 11.0980(9)
_cell_length_c 12.8083(10)
_cell_measurement_reflns_used 5129
_cell_measurement_temperature 103(2)
_cell_measurement_theta_max 28.27
_cell_measurement_theta_min 2.29
_cell_volume 1207.76(17)
_computing_cell_refinement 'Bruker SMART'
_computing_data_collection 'Bruker SMART'
_computing_data_reduction 'Bruker SAINT'
_computing_molecular_graphics 'Bruker SHELXTL'
_computing_publication_material 'Bruker SHELXTL'
_computing_structure_refinement 'SHELXL-97 (Sheldrick, 1997)'
_computing_structure_solution 'SHELXS-97 (Sheldrick, 1990)'
_diffrn_ambient_temperature 103(2)
_diffrn_detector_area_resol_mean 8.366
_diffrn_measured_fraction_theta_full 0.99
_diffrn_measured_fraction_theta_max 0.868
_diffrn_measurement_device_type 'CCD area detector'
_diffrn_measurement_method 'phi and omega scans'
_diffrn_radiation_monochromator graphite
_diffrn_radiation_source 'fine-focus sealed tube'
_diffrn_radiation_type MoK\a
_diffrn_radiation_wavelength 0.71073
_diffrn_reflns_av_R_equivalents 0.0102
_diffrn_reflns_av_sigmaI/netI 0.0209
_diffrn_reflns_limit_h_max 12
_diffrn_reflns_limit_h_min -12
_diffrn_reflns_limit_k_max 8
_diffrn_reflns_limit_k_min -14
_diffrn_reflns_limit_l_max 10
_diffrn_reflns_limit_l_min -16
_diffrn_reflns_number 7334
_diffrn_reflns_theta_full 25
_diffrn_reflns_theta_max 28.27
_diffrn_reflns_theta_min 1.67
_exptl_absorpt_coefficient_mu 0.245
_exptl_absorpt_correction_T_max 0.9665
_exptl_absorpt_correction_T_min 0.9279
_exptl_absorpt_correction_type empirical
_exptl_crystal_colour colorless
_exptl_crystal_density_diffrn 1.242
_exptl_crystal_density_method 'not measured'
_exptl_crystal_description prism
_exptl_crystal_F_000 488
_exptl_crystal_size_max 0.31
_exptl_crystal_size_mid 0.16
_exptl_crystal_size_min 0.14
_refine_diff_density_max 0.531
_refine_diff_density_min -0.189
_refine_diff_density_rms 0.049
_refine_ls_extinction_method none
_refine_ls_goodness_of_fit_ref 1.034
_refine_ls_hydrogen_treatment mixed
_refine_ls_matrix_type full
_refine_ls_number_parameters 277
_refine_ls_number_reflns 5194
_refine_ls_number_restraints 0
_refine_ls_restrained_S_all 1.034
_refine_ls_R_factor_all 0.0376
_refine_ls_R_factor_gt 0.0346
_refine_ls_shift/su_max 0.002
_refine_ls_shift/su_mean 0.000
_refine_ls_structure_factor_coef Fsqd
_refine_ls_weighting_details 'calc w=1/[\s^2^(Fo^2^)+(0.0528P)^2^+0.4932P] where P=(Fo^2^+2Fc^2^)/3'
_refine_ls_weighting_scheme calc
_refine_ls_wR_factor_gt 0.0921
_refine_ls_wR_factor_ref 0.0947
_reflns_number_gt 4778
_reflns_number_total 5194
_reflns_threshold_expression >2sigma(I)
_cod_data_source_file ol3022116_si_002.cif
_cod_data_source_block xantate
_cod_depositor_comments
;
The following automatic conversions were performed:

'_symmetry_cell_setting' value 'Triclinic' changed to 'triclinic'
according to /home/saulius/struct/CIF-dictionaries/cif_core.dic
dictionary named 'cif_core.dic' version 2.4.2 from 2011-04-26.

Automatic conversion script
Id: cif_fix_values 1891 2012-01-12 08:04:46Z andrius 
;
_cod_original_sg_symbol_H-M P-1
_cod_database_code 1508653

loop_
_symmetry_equiv_pos_as_xyz
'x, y, z'
'-x, -y, -z'

loop_
_atom_site_label
_atom_site_type_symbol
_atom_site_fract_x
_atom_site_fract_y
_atom_site_fract_z
_atom_site_U_iso_or_equiv
_atom_site_adp_type
_atom_site_occupancy
_atom_site_symmetry_multiplicity
_atom_site_calc_flag
_atom_site_refinement_flags
S1 S 0.56782(3) 0.51010(3) 0.26423(3) 0.02166(9) Uani 1 1 d .
S2 S 0.27749(4) 0.62982(4) 0.12426(3) 0.02718(10) Uani 1 1 d .
O1 O 0.33234(10) 0.70642(9) 0.28865(7) 0.01928(19) Uani 1 1 d .
O2 O 0.51039(10) 0.88988(10) 0.32163(7) 0.0210(2) Uani 1 1 d .
O3 O 0.60240(12) 0.82130(10) 0.50582(8) 0.0272(2) Uani 1 1 d .
C10 C 0.12542(13) 1.06437(13) 0.23850(10) 0.0170(2) Uani 1 1 d .
H10 H 0.0208 1.1174 0.2568 0.020 Uiso 1 1 calc R
N1 N 0.22401(14) 0.89459(13) 0.62370(10) 0.0263(3) Uani 1 1 d .
C8 C 0.34285(13) 1.09310(13) 0.17439(10) 0.0165(2) Uani 1 1 d .
H8 H 0.3732 1.0134 0.1427 0.020 Uiso 1 1 calc R
C20 C 0.17259(13) 0.80441(13) 0.28339(10) 0.0177(2) Uani 1 1 d .
H20 H 0.1113 0.7604 0.2673 0.021 Uiso 1 1 calc R
C17 C 0.24157(14) 0.88247(14) 0.53751(11) 0.0204(3) Uani 1 1 d .
C18 C 0.25798(14) 0.87090(13) 0.42564(10) 0.0176(2) Uani 1 1 d .
H18 H 0.3627 0.7987 0.4233 0.021 Uiso 1 1 calc R
C21 C 0.37864(14) 0.62492(13) 0.22275(10) 0.0183(2) Uani 1 1 d .
C1 C 0.12108(14) 1.21630(14) 0.03471(10) 0.0193(2) Uani 1 1 d .
H1A H 0.0108 1.2741 0.0227 0.023 Uiso 1 1 calc R
H1B H 0.1465 1.1298 0.0143 0.023 Uiso 1 1 calc R
C9 C 0.17005(13) 1.17352(13) 0.15691(10) 0.0174(2) Uani 1 1 d .
C14 C 0.37992(13) 1.02473(13) 0.29902(10) 0.0178(2) Uani 1 1 d .
H14 H 0.3991 1.0878 0.3312 0.021 Uiso 1 1 calc R
C22 C 0.16854(15) 0.68215(14) 0.48265(11) 0.0223(3) Uani 1 1 d .
H22 H 0.2671 0.6060 0.5006 0.027 Uiso 1 1 calc R
C19 C 0.14817(14) 0.81843(13) 0.39864(10) 0.0179(2) Uani 1 1 d .
H19 H 0.0432 0.8922 0.3979 0.021 Uiso 1 1 calc R
C13 C 0.23392(13) 1.01419(13) 0.34173(10) 0.0169(2) Uani 1 1 d .
H13 H 0.1857 1.0868 0.3808 0.020 Uiso 1 1 calc R
C5 C 0.41625(14) 1.18452(14) 0.10960(10) 0.0193(2) Uani 1 1 d .
H5 H 0.3788 1.2720 0.1323 0.023 Uiso 1 1 calc R
C7 C 0.10677(15) 1.30819(14) 0.19321(11) 0.0231(3) Uani 1 1 d .
H7A H 0.1306 1.3797 0.1414 0.035 Uiso 1 1 calc R
H7B H 0.1519 1.2846 0.2669 0.035 Uiso 1 1 calc R
H7C H -0.0023 1.3457 0.1943 0.035 Uiso 1 1 calc R
C6 C 0.58749(14) 1.10905(14) 0.12644(11) 0.0222(3) Uani 1 1 d .
H6A H 0.6197 1.0919 0.2025 0.033 Uiso 1 1 calc R
H6B H 0.6277 1.1684 0.0762 0.033 Uiso 1 1 calc R
H6C H 0.6249 1.0184 0.1114 0.033 Uiso 1 1 calc R
C12 C -0.02666(14) 0.99504(15) 0.14127(11) 0.0222(3) Uani 1 1 d .
H12A H -0.0226 0.9254 0.1073 0.033 Uiso 1 1 calc R
H12B H -0.0594 1.0874 0.0850 0.033 Uiso 1 1 calc R
H12C H -0.0978 1.0026 0.1978 0.033 Uiso 1 1 calc R
C3 C 0.15714(16) 1.32409(15) -0.16136(11) 0.0254(3) Uani 1 1 d .
H3A H 0.2011 1.3819 -0.2088 0.038 Uiso 1 1 calc R
H3B H 0.0479 1.3728 -0.1777 0.038 Uiso 1 1 calc R
H3C H 0.1978 1.2322 -0.1748 0.038 Uiso 1 1 calc R
C11 C 0.12963(13) 0.94751(13) 0.19406(10) 0.0173(2) Uani 1 1 d .
H11 H 0.2029 0.9336 0.1369 0.021 Uiso 1 1 calc R
C24 C 0.62055(17) 0.41106(16) 0.16825(13) 0.0298(3) Uani 1 1 d .
H24A H 0.5547 0.3665 0.1707 0.045 Uiso 1 1 calc R
H24B H 0.7248 0.3377 0.1876 0.045 Uiso 1 1 calc R
H24C H 0.6110 0.4749 0.0939 0.045 Uiso 1 1 calc R
C23 C 0.05822(18) 0.66157(17) 0.53314(13) 0.0315(3) Uani 1 1 d .
H23A H -0.0416 0.7357 0.5171 0.038 Uiso 1 1 calc R
H23B H 0.0786 0.5727 0.5856 0.038 Uiso 1 1 calc R
C2 C 0.19556(15) 1.30116(15) -0.04083(11) 0.0237(3) Uani 1 1 d .
H2 H 0.1542 1.3960 -0.0291 0.028 Uiso 1 1 calc R
C4 C 0.36569(15) 1.22737(15) -0.01308(11) 0.0236(3) Uani 1 1 d .
H4A H 0.4071 1.2913 -0.0562 0.028 Uiso 1 1 calc R
H4B H 0.4094 1.1412 -0.0367 0.028 Uiso 1 1 calc R
C15 C 0.62456(15) 0.86831(16) 0.39475(11) 0.0268(3) Uani 1 1 d .
H15A H 0.7217 0.7978 0.3800 0.032 Uiso 1 1 calc R
H15B H 0.6308 0.9584 0.3803 0.032 Uiso 1 1 calc R
C16 C 0.64648(19) 0.67427(17) 0.54582(14) 0.0375(4) Uani 1 1 d .
H16A H 0.5910 0.6501 0.5018 0.056 Uiso 1 1 calc R
H16B H 0.6246 0.6490 0.6228 0.056 Uiso 1 1 calc R
H16C H 0.7544 0.6218 0.5406 0.056 Uiso 1 1 calc R

loop_
_atom_site_aniso_label
_atom_site_aniso_U_11
_atom_site_aniso_U_22
_atom_site_aniso_U_33
_atom_site_aniso_U_23
_atom_site_aniso_U_13
_atom_site_aniso_U_12
S1 0.01760(16) 0.02246(17) 0.02152(17) -0.00671(12) 0.00129(12) -0.00615(13)
S2 0.02430(18) 0.0335(2) 0.02611(18) -0.01631(15) -0.00179(13) -0.01006(15)
O1 0.0150(4) 0.0219(4) 0.0211(4) -0.0099(4) 0.0001(3) -0.0061(4)
O2 0.0144(4) 0.0245(5) 0.0209(4) -0.0058(4) -0.0028(3) -0.0062(4)
O3 0.0328(5) 0.0252(5) 0.0201(5) -0.0036(4) -0.0045(4) -0.0116(4)
C10 0.0137(5) 0.0189(6) 0.0172(6) -0.0062(5) 0.0009(4) -0.0059(5)
N1 0.0297(6) 0.0308(6) 0.0205(6) -0.0088(5) 0.0029(5) -0.0149(5)
C8 0.0147(5) 0.0183(6) 0.0170(6) -0.0062(4) 0.0003(4) -0.0073(5)
C20 0.0139(5) 0.0207(6) 0.0193(6) -0.0069(5) 0.0008(4) -0.0079(5)
C17 0.0188(6) 0.0216(6) 0.0210(6) -0.0057(5) 0.0009(5) -0.0098(5)
C18 0.0163(5) 0.0204(6) 0.0169(6) -0.0069(5) 0.0012(4) -0.0083(5)
C21 0.0190(6) 0.0190(6) 0.0172(6) -0.0050(5) 0.0024(5) -0.0094(5)
C1 0.0158(5) 0.0209(6) 0.0188(6) -0.0036(5) -0.0015(5) -0.0075(5)
C9 0.0148(5) 0.0184(6) 0.0185(6) -0.0059(5) 0.0007(4) -0.0066(5)
C14 0.0165(6) 0.0197(6) 0.0183(6) -0.0068(5) -0.0001(4) -0.0084(5)
C22 0.0252(6) 0.0217(6) 0.0201(6) -0.0056(5) -0.0008(5) -0.0108(5)
C19 0.0157(5) 0.0206(6) 0.0176(6) -0.0064(5) 0.0013(4) -0.0081(5)
C13 0.0161(5) 0.0193(6) 0.0163(6) -0.0071(5) 0.0014(4) -0.0078(5)
C5 0.0168(6) 0.0203(6) 0.0213(6) -0.0053(5) 0.0009(5) -0.0094(5)
C7 0.0217(6) 0.0192(6) 0.0257(7) -0.0083(5) 0.0036(5) -0.0062(5)
C6 0.0175(6) 0.0264(7) 0.0243(6) -0.0066(5) 0.0008(5) -0.0119(5)
C12 0.0191(6) 0.0271(7) 0.0211(6) -0.0047(5) -0.0029(5) -0.0121(5)
C3 0.0269(7) 0.0272(7) 0.0207(6) -0.0028(5) -0.0010(5) -0.0136(6)
C11 0.0151(5) 0.0214(6) 0.0166(5) -0.0060(5) 0.0002(4) -0.0089(5)
C24 0.0290(7) 0.0257(7) 0.0328(8) -0.0143(6) 0.0067(6) -0.0079(6)
C23 0.0362(8) 0.0315(8) 0.0291(7) -0.0069(6) 0.0071(6) -0.0191(7)
C2 0.0232(6) 0.0245(7) 0.0222(6) -0.0043(5) -0.0003(5) -0.0115(5)
C4 0.0222(6) 0.0268(7) 0.0213(6) -0.0027(5) 0.0003(5) -0.0134(6)
C15 0.0206(6) 0.0341(7) 0.0233(7) -0.0005(5) -0.0055(5) -0.0147(6)
C16 0.0339(8) 0.0279(8) 0.0421(9) 0.0050(7) -0.0095(7) -0.0150(7)

loop_
_atom_type_symbol
_atom_type_description
_atom_type_scat_dispersion_real
_atom_type_scat_dispersion_imag
_atom_type_scat_source
C C 0.0033 0.0016 'International Tables Vol C Tables 4.2.6.8 and 6.1.1.4'
H H 0.0000 0.0000 'International Tables Vol C Tables 4.2.6.8 and 6.1.1.4'
N N 0.0061 0.0033 'International Tables Vol C Tables 4.2.6.8 and 6.1.1.4'
O O 0.0106 0.0060 'International Tables Vol C Tables 4.2.6.8 and 6.1.1.4'
S S 0.1246 0.1234 'International Tables Vol C Tables 4.2.6.8 and 6.1.1.4'

loop_
_geom_angle_atom_site_label_1
_geom_angle_atom_site_label_2
_geom_angle_atom_site_label_3
_geom_angle
C21 S1 C24 102.72(7)
C21 O1 C20 119.81(9)
C15 O2 C14 115.27(10)
C15 O3 C16 113.54(12)
C11 C10 C13 116.62(10)
C11 C10 C9 114.77(10)
C13 C10 C9 101.12(9)
C11 C10 H10 107.9
C13 C10 H10 107.9
C9 C10 H10 107.9
C5 C8 C14 120.01(10)
C5 C8 C9 112.07(10)
C14 C8 C9 105.39(10)
C5 C8 H8 106.2
C14 C8 H8 106.2
C9 C8 H8 106.2
O1 C20 C19 104.82(9)
O1 C20 C11 112.05(10)
C19 C20 C11 112.79(10)
O1 C20 H20 109.0
C19 C20 H20 109.0
C11 C20 H20 109.0
N1 C17 C18 177.78(14)
C17 C18 C13 110.35(10)
C17 C18 C19 109.60(10)
C13 C18 C19 112.31(10)
C17 C18 H18 108.2
C13 C18 H18 108.2
C19 C18 H18 108.2
O1 C21 S2 126.95(10)
O1 C21 S1 106.19(8)
S2 C21 S1 126.85(8)
C9 C1 C2 113.05(10)
C9 C1 H1A 109.0
C2 C1 H1A 109.0
C9 C1 H1B 109.0
C2 C1 H1B 109.0
H1A C1 H1B 107.8
C1 C9 C8 109.03(10)
C1 C9 C7 108.82(10)
C8 C9 C7 112.17(10)
C1 C9 C10 117.14(10)
C8 C9 C10 101.50(9)
C7 C9 C10 108.10(10)
O2 C14 C8 109.45(10)
O2 C14 C13 113.60(10)
C8 C14 C13 104.19(9)
O2 C14 H14 109.8
C8 C14 H14 109.8
C13 C14 H14 109.8
C23 C22 C19 124.13(13)
C23 C22 H22 117.9
C19 C22 H22 117.9
C22 C19 C20 112.13(11)
C22 C19 C18 111.95(10)
C20 C19 C18 107.51(10)
C22 C19 H19 108.4
C20 C19 H19 108.4
C18 C19 H19 108.4
C18 C13 C10 114.72(10)
C18 C13 C14 115.96(10)
C10 C13 C14 106.83(9)
C18 C13 H13 106.2
C10 C13 H13 106.2
C14 C13 H13 106.2
C6 C5 C8 113.52(10)
C6 C5 C4 109.52(11)
C8 C5 C4 107.20(10)
C6 C5 H5 108.8
C8 C5 H5 108.8
C4 C5 H5 108.8
C9 C7 H7A 109.5
C9 C7 H7B 109.5
H7A C7 H7B 109.5
C9 C7 H7C 109.5
H7A C7 H7C 109.5
H7B C7 H7C 109.5
C5 C6 H6A 109.5
C5 C6 H6B 109.5
H6A C6 H6B 109.5
C5 C6 H6C 109.5
H6A C6 H6C 109.5
H6B C6 H6C 109.5
C11 C12 H12A 109.5
C11 C12 H12B 109.5
H12A C12 H12B 109.5
C11 C12 H12C 109.5
H12A C12 H12C 109.5
H12B C12 H12C 109.5
C2 C3 H3A 109.5
C2 C3 H3B 109.5
H3A C3 H3B 109.5
C2 C3 H3C 109.5
H3A C3 H3C 109.5
H3B C3 H3C 109.5
C12 C11 C20 106.93(10)
C12 C11 C10 109.11(10)
C20 C11 C10 113.76(10)
C12 C11 H11 109.0
C20 C11 H11 109.0
C10 C11 H11 109.0
S1 C24 H24A 109.5
S1 C24 H24B 109.5
H24A C24 H24B 109.5
S1 C24 H24C 109.5
H24A C24 H24C 109.5
H24B C24 H24C 109.5
C22 C23 H23A 120.0
C22 C23 H23B 120.0
H23A C23 H23B 120.0
C3 C2 C4 110.80(11)
C3 C2 C1 110.13(11)
C4 C2 C1 111.30(11)
C3 C2 H2 108.2
C4 C2 H2 108.2
C1 C2 H2 108.2
C2 C4 C5 114.82(11)
C2 C4 H4A 108.6
C5 C4 H4A 108.6
C2 C4 H4B 108.6
C5 C4 H4B 108.6
H4A C4 H4B 107.5
O3 C15 O2 113.72(11)
O3 C15 H15A 108.8
O2 C15 H15A 108.8
O3 C15 H15B 108.8
O2 C15 H15B 108.8
H15A C15 H15B 107.7
O3 C16 H16A 109.5
O3 C16 H16B 109.5
H16A C16 H16B 109.5
O3 C16 H16C 109.5
H16A C16 H16C 109.5
H16B C16 H16C 109.5

loop_
_geom_bond_atom_site_label_1
_geom_bond_atom_site_label_2
_geom_bond_distance
S1 C21 1.7434(13)
S1 C24 1.7934(15)
S2 C21 1.6367(13)
O1 C21 1.3357(15)
O1 C20 1.4676(14)
O2 C15 1.4092(16)
O2 C14 1.4357(15)
O3 C15 1.4015(17)
O3 C16 1.4134(18)
C10 C11 1.5495(17)
C10 C13 1.5560(16)
C10 C9 1.5573(17)
C10 H10 1.0000
N1 C17 1.1458(18)
C8 C5 1.5315(17)
C8 C14 1.5327(17)
C8 C9 1.5425(16)
C8 H8 1.0000
C20 C19 1.5248(17)
C20 C11 1.5385(17)
C20 H20 1.0000
C17 C18 1.4700(17)
C18 C13 1.5490(17)
C18 C19 1.5509(17)
C18 H18 1.0000
C1 C9 1.5328(17)
C1 C2 1.5404(18)
C1 H1A 0.9900
C1 H1B 0.9900
C9 C7 1.5451(17)
C14 C13 1.5708(17)
C14 H14 1.0000
C22 C23 1.320(2)
C22 C19 1.5018(18)
C22 H22 0.9500
C19 H19 1.0000
C13 H13 1.0000
C5 C6 1.5275(17)
C5 C4 1.5424(18)
C5 H5 1.0000
C7 H7A 0.9800
C7 H7B 0.9800
C7 H7C 0.9800
C6 H6A 0.9800
C6 H6B 0.9800
C6 H6C 0.9800
C12 C11 1.5336(16)
C12 H12A 0.9800
C12 H12B 0.9800
C12 H12C 0.9800
C3 C2 1.5301(18)
C3 H3A 0.9800
C3 H3B 0.9800
C3 H3C 0.9800
C11 H11 1.0000
C24 H24A 0.9800
C24 H24B 0.9800
C24 H24C 0.9800
C23 H23A 0.9500
C23 H23B 0.9500
C2 C4 1.5304(18)
C2 H2 1.0000
C4 H4A 0.9900
C4 H4B 0.9900
C15 H15A 0.9900
C15 H15B 0.9900
C16 H16A 0.9800
C16 H16B 0.9800
C16 H16C 0.9800
